data_2013419
loop_
_publ_author_name
'Hernandez, Olivier'
'Cousson, Alain'
'Plazanet, Marie'
'Nierlich, Martine'
'Meinnel, Jean'

_publ_section_title
;
 The low-temperature phase of 1,3-dibromo-2,4,6-trimethylbenzene: a
 single-crystal neutron diffraction study at 120 and 14K
;
_journal_issue 8
_journal_name_full 'Acta Crystallographica Section C'
_journal_page_first o445
_journal_page_last o450
_journal_paper_doi 10.1107/S0108270103012666
_journal_volume 59
_journal_year 2003
_chemical_formula_iupac 'C9 H10 Br2'
_chemical_formula_moiety 'C9 H10 Br2'
_chemical_formula_sum 'C9 H10 Br2'
_chemical_formula_weight 277.99
_chemical_name_common DBM
_chemical_name_systematic
;
1,3-dibromo-2,4,6-trimethylbenzene
;
_space_group_IT_number 14
_symmetry_cell_setting monoclinic
_symmetry_space_group_name_Hall '-P 2yn'
_symmetry_space_group_name_H-M 'P 1 21/n 1'
_cell_angle_alpha 90
_cell_angle_beta 113.13(2)
_cell_angle_gamma 90
_cell_formula_units_Z 4
_cell_length_a 7.691(13)
_cell_length_b 14.41(2)
_cell_length_c 8.909(11)
_cell_measurement_reflns_used 12
_cell_measurement_temperature 14.0(10)
_cell_measurement_theta_max 42.0
_cell_measurement_theta_min 36.0
_cell_volume 908(2)
_computing_data_reduction 'PRON (Scherf, 1998)'
_computing_molecular_graphics
;
  CAMERON (Watkin, Prout & Pearce, 1999b)
;
_computing_publication_material
;
CRYSTALS I (Watkin et al., 1999a)
;
_computing_structure_refinement
;
CRYSTALS (Watkin et al., 1999a)
;
_diffrn_ambient_temperature 14.0(10)
_diffrn_measurement_device_type '       Orph\'ee reactor (Saclay, France): 5C2 four-circle'
_diffrn_measurement_method '        \w scans'
_diffrn_radiation_monochromator copper_(2_2_0)
_diffrn_radiation_probe neutron
_diffrn_radiation_source Orph\'ee_reactor_Saclay_France
_diffrn_radiation_type Neutron
_diffrn_radiation_wavelength 0.83080
_diffrn_reflns_av_R_equivalents 0.0169
_diffrn_reflns_limit_h_max 2
_diffrn_reflns_limit_h_min -11
_diffrn_reflns_limit_k_max 21
_diffrn_reflns_limit_k_min 0
_diffrn_reflns_limit_l_max 13
_diffrn_reflns_limit_l_min -12
_diffrn_reflns_number 3875
_diffrn_reflns_theta_max 37.52
_diffrn_reflns_theta_min 3.31
_diffrn_standards_decay_% <0.5
_diffrn_standards_interval_time 450
_diffrn_standards_number 0
_exptl_absorpt_coefficient_mu 0.392
_exptl_absorpt_correction_type none
_exptl_absorpt_process_details
;
?
;
_exptl_crystal_colour white
_exptl_crystal_density_diffrn 2.034
_exptl_crystal_density_meas ?
_exptl_crystal_description prism
_exptl_crystal_F_000 144.056
_exptl_crystal_size_max 3.5
_exptl_crystal_size_mid 3.0
_exptl_crystal_size_min 3.0
_refine_diff_density_max 0.65
_refine_diff_density_min -0.97
_refine_ls_extinction_coef 17.4(3)
_refine_ls_extinction_method
;
Eq. 22, Larson, 1970
;
_refine_ls_goodness_of_fit_ref 1.1552
_refine_ls_hydrogen_treatment refall
_refine_ls_matrix_type full
_refine_ls_number_parameters 224
_refine_ls_number_reflns 2347
_refine_ls_number_restraints 30
_refine_ls_R_factor_gt 0.0261
_refine_ls_shift/su_max 0.002272
_refine_ls_structure_factor_coef F
_refine_ls_weighting_details
;
Chebychev polynomial with 4 parameters, Carruthers & Watkin, 1979,
  1.06    -1.33    0.828    -.330
;
_refine_ls_weighting_scheme calc
_refine_ls_wR_factor_ref 0.0233
_reflns_number_gt 2347
_reflns_number_total 2998
_reflns_threshold_expression I>3\s(I)
_cod_data_source_file fa1013.cif
_cod_data_source_block 14K
_cod_depositor_comments
;
The following automatic conversions were performed:
'_symmetry_cell_setting' value 'Monoclinic' changed to 'monoclinic'
according to '/home/saulius/struct/CIF-dictionaries/cif_core.dic'
dictionary named 'cif_core.dic' version 2.4.1 from 2010-06-29.

Automatic conversion script
Id: cif_fix_enum 1527 2010-12-29 10:47:43Z saulius 

The following automatic conversions were performed:

'_symmetry_cell_setting' value 'Monoclinic' changed to 'monoclinic'
according to /home/saulius/struct/CIF-dictionaries/cif_core.dic
dictionary named 'cif_core.dic' version 2.4.1 from 2010-06-29.

Automatic conversion script
Id: cif_fix_values 1715 2011-07-08 13:25:40Z adriana 

The following automatic conversions were performed:

'_exptl_crystal_density_meas' value 'not measured' was changed to '?'
- the value is perceived as not measured.

Automatic conversion script
Id: cif_fix_values 3008 2015-01-20 13:52:24Z robertas 
;
_cod_original_sg_symbol_H-M 'P 21/n'
_cod_database_code 2013419
_cod_database_fobs_code 2013419

loop_
_symmetry_equiv_pos_as_xyz
x,y,z
-x,-y,-z
-x+1/2,y+1/2,-z+1/2
x+1/2,-y+1/2,z+1/2

loop_
_atom_site_label
_atom_site_fract_x
_atom_site_fract_y
_atom_site_fract_z
_atom_site_U_iso_or_equiv
_atom_site_adp_type
_atom_site_occupancy
Br1 0.24819(7) 0.10724(3) 0.79692(6) 0.0041 Uani 1.0000
Br2 0.35755(7) -0.20748(3) 0.45279(6) 0.0046 Uani 1.0000
C1 0.24067(7) 0.04928(3) 0.60247(6) 0.0045 Uani 1.0000
C2 0.29775(7) -0.04353(3) 0.60786(6) 0.0047 Uani 1.0000
C3 0.28868(7) -0.08093(3) 0.45948(6) 0.0046 Uani 1.0000
C4 0.22961(7) -0.03068(3) 0.31396(6) 0.0046 Uani 1.0000
C5 0.17541(7) 0.06122(3) 0.31896(6) 0.0052 Uani 1.0000
C6 0.17823(7) 0.10320(3) 0.46084(6) 0.0047 Uani 1.0000
C7 0.36385(8) -0.09864(4) 0.76300(6) 0.0081 Uani 1.0000
C8 0.22115(8) -0.07206(4) 0.15666(6) 0.0067 Uani 1.0000
C9 0.11629(7) 0.20211(4) 0.45790(6) 0.0071 Uani 1.0000
H51 0.1284(2) 0.10197(9) 0.20678(14) 0.0202 Uani 1.0000
H71 0.4070(6) -0.16796(15) 0.7499(3) 0.0524 Uani 0.709(18)
H72 0.4808(4) -0.0642(2) 0.8573(3) 0.0398 Uani 0.650(16)
H73 0.2501(3) -0.1032(3) 0.8070(3) 0.0408 Uani 0.670(17)
H74 0.5051(5) -0.1251(5) 0.7871(7) 0.0430 Uani 0.309(16)
H75 0.2728(8) -0.1581(3) 0.7515(7) 0.0432 Uani 0.298(17)
H76 0.3718(12) -0.0596(3) 0.8690(4) 0.0657 Uani 0.364(18)
H81 0.1738(3) -0.02080(10) 0.05907(16) 0.0274 Uani 1.0000
H82 0.3592(2) -0.09783(12) 0.16766(18) 0.0265 Uani 1.0000
H83 0.1243(2) -0.13123(11) 0.12132(19) 0.0279 Uani 1.0000
H91 0.0681(3) 0.23040(10) 0.33527(17) 0.0290 Uani 1.0000
H92 0.2325(2) 0.24510(10) 0.5381(2) 0.0282 Uani 1.0000
H93 0.0020(2) 0.20862(11) 0.5008(2) 0.0276 Uani 1.0000

loop_
_atom_site_aniso_label
_atom_site_aniso_U_11
_atom_site_aniso_U_22
_atom_site_aniso_U_33
_atom_site_aniso_U_12
_atom_site_aniso_U_13
_atom_site_aniso_U_23
Br1 0.00440(18) 0.00446(18) 0.00324(16) -0.00048(14) 0.00139(13) -0.00135(14)
Br2 0.00623(18) 0.00261(17) 0.00555(18) 0.00101(14) 0.00293(15) 0.00019(13)
C1 0.00580(19) 0.00385(19) 0.00360(18) 0.00040(14) 0.00154(15) -0.00035(14)
C2 0.00603(19) 0.00404(19) 0.00374(18) 0.00086(14) 0.00148(15) 0.00068(14)
C3 0.00548(19) 0.00384(18) 0.00408(17) 0.00053(14) 0.00154(15) 0.00000(14)
C4 0.00548(19) 0.00436(18) 0.00364(18) 0.00062(15) 0.00148(14) -0.00010(14)
C5 0.00700(19) 0.00427(19) 0.00424(18) 0.00081(15) 0.00198(15) 0.00024(14)
C6 0.00597(19) 0.00378(18) 0.00450(18) 0.00085(14) 0.00214(14) 0.00010(14)
C7 0.0111(2) 0.0073(2) 0.00498(19) 0.00145(17) 0.00210(16) 0.00214(16)
C8 0.0088(2) 0.0067(2) 0.00480(18) 0.00076(16) 0.00287(16) -0.00038(15)
C9 0.0092(2) 0.00434(19) 0.0082(2) 0.00195(16) 0.00382(17) 0.00048(15)
H51 0.0303(6) 0.0168(5) 0.0128(4) 0.0055(4) 0.0077(4) 0.0056(4)
H71 0.112(6) 0.0226(14) 0.0253(13) 0.034(2) 0.030(2) 0.0100(10)
H72 0.043(2) 0.0404(19) 0.0170(13) -0.0187(14) -0.0089(11) 0.0059(12)
H73 0.0324(15) 0.063(4) 0.0366(19) 0.0113(16) 0.0235(13) 0.024(2)
H74 0.032(3) 0.058(7) 0.040(4) 0.024(3) 0.016(3) 0.032(4)
H75 0.041(5) 0.033(5) 0.035(3) -0.025(4) -0.007(3) 0.021(3)
H76 0.148(16) 0.032(3) 0.020(3) 0.034(6) 0.036(5) 0.005(2)
H81 0.0451(8) 0.0223(6) 0.0147(5) 0.0097(6) 0.0114(5) 0.0065(4)
H82 0.0190(5) 0.0376(7) 0.0243(5) 0.0085(5) 0.0099(4) -0.0042(5)
H83 0.0330(7) 0.0257(6) 0.0272(6) -0.0150(5) 0.0141(5) -0.0111(5)
H91 0.0476(9) 0.0213(6) 0.0174(5) 0.0114(6) 0.0121(6) 0.0080(4)
H92 0.0248(6) 0.0176(6) 0.0361(7) -0.0047(5) 0.0056(5) -0.0078(5)
H93 0.0282(6) 0.0233(6) 0.0417(8) 0.0062(5) 0.0247(6) 0.0022(5)

loop_
_atom_type_symbol
_atom_type_scat_dispersion_real
_atom_type_scat_dispersion_imag
_atom_type_scat_source
C 6.6460 0 Sears_(1992)
Br 6.795 0 Sears_(1992)
H -3.7390 0 Sears_(1992)

loop_
_geom_angle_atom_site_label_1
_geom_angle_atom_site_label_2
_geom_angle_atom_site_label_3
_geom_angle
_geom_angle_publ_flag
Br1 C1 C2 119.34(9) yes
Br1 C1 C6 117.06(9) yes
C2 C1 C6 123.60(5) yes
C1 C2 C3 115.77(5) yes
C1 C2 C7 121.65(5) yes
C3 C2 C7 122.58(9) yes
Br2 C3 C2 119.02(4) yes
Br2 C3 C4 117.39(4) yes
C2 C3 C4 123.59(9) yes
C3 C4 C5 117.08(11) yes
C3 C4 C8 122.70(10) yes
C5 C4 C8 120.22(5) yes
C4 C5 C6 122.87(5) yes
C4 C5 H51 118.53(8) yes
C6 C5 H51 118.60(11) yes
C1 C6 C5 117.09(11) yes
C1 C6 C9 122.60(10) yes
C5 C6 C9 120.33(9) yes
C2 C7 H71 113.56(17) yes
C2 C7 H72 110.55(16) yes
H71 C7 H72 108.28(17) yes
C2 C7 H73 109.48(14) yes
H71 C7 H73 108.0(2) yes
H72 C7 H73 106.7(2) yes
C2 C7 H74 108.5(3) yes
H71 C7 H74 50.9(4) no
H72 C7 H74 63.0(4) no
H73 C7 H74 141.7(3) no
C2 C7 H75 111.0(3) yes
H71 C7 H75 58.1(4) no
H72 C7 H75 138.1(3) no
H73 C7 H75 53.7(4) no
H74 C7 H75 107.4(2) yes
C2 C7 H76 114.4(3) yes
H71 C7 H76 131.8(3) no
H72 C7 H76 48.5(4) no
H73 C7 H76 59.7(4) no
H74 C7 H76 107.5(2) yes
H75 C7 H76 107.8(2) yes
C4 C8 H81 110.75(11) yes
C4 C8 H82 111.55(11) yes
H81 C8 H82 108.10(15) yes
C4 C8 H83 110.69(11) yes
H81 C8 H83 108.84(16) yes
H82 C8 H83 106.77(14) yes
C6 C9 H91 110.79(9) yes
C6 C9 H92 110.80(10) yes
H91 C9 H92 108.30(15) yes
C6 C9 H93 111.69(12) yes
H91 C9 H93 108.44(14) yes
H92 C9 H93 106.67(17) yes

loop_
_geom_bond_atom_site_label_1
_geom_bond_atom_site_label_2
_geom_bond_site_symmetry_1
_geom_bond_site_symmetry_2
_geom_bond_distance
_geom_bond_publ_flag
Br1 C1 . . 1.9037(19) yes
Br2 C3 . . 1.906(3) yes
C1 C2 . . 1.4025(19) yes
C1 C6 . . 1.3967(14) yes
C2 C3 . . 1.4038(15) yes
C2 C7 . . 1.4993(15) yes
C3 C4 . . 1.3962(14) yes
C4 C5 . . 1.3943(19) yes
C4 C8 . . 1.5008(16) yes
C5 C6 . . 1.3939(15) yes
C5 H51 . . 1.0911(16) yes
C6 C9 . . 1.500(2) yes
C7 H71 . . 1.073(2) yes
C7 H72 . . 1.0801(18) yes
C7 H73 . . 1.092(2) yes
C7 H74 . . 1.090(2) yes
C7 H75 . . 1.085(2) yes
C7 H76 . . 1.080(2) yes
C8 H81 . . 1.0890(17) yes
C8 H82 . . 1.0921(19) yes
C8 H83 . . 1.0938(18) yes
C9 H91 . . 1.0860(18) yes
C9 H92 . . 1.0909(17) yes
C9 H93 . . 1.0912(18) yes

loop_
_geom_contact_atom_site_label_1
_geom_contact_atom_site_label_2
_geom_contact_distance
_geom_contact_site_symmetry_2
_geom_contact_publ_flag
Br1 H82 2.913(4) 2_656 no
Br1 H72 3.029(3) 2_657 no
Br1 H81 3.199(3) 1_556 no
Br1 H83 3.240(4) 2_556 no
Br1 H91 3.314(4) 4_555 no
Br1 H76 3.322(7) 2_657 no
Br1 H93 3.371(4) 4_555 no
Br1 H75 3.405(7) 3_556 no
Br1 H71 3.421(5) 3_556 no
Br1 H74 3.446(7) 2_657 no
Br1 C4 3.584(4) 2_556 no
Br1 Br2 3.767(3) 3_556 no
Br1 C9 3.798(4) 4_555 no
Br1 C8 3.825(5) 2_556 no
Br1 C5 3.864(4) 2_556 no
Br1 C3 3.873(5) 2_556 no
Br1 C7 3.886(4) 2_657 no
Br1 H71 3.961(5) 2_657 no
Br1 C8 3.969(5) 2_656 no
Br1 H73 4.080(5) 2_657 no
Br1 H92 4.090(4) 4_555 no
Br1 H51 4.103(4) 1_556 no
Br1 H81 4.123(4) 2_556 no
Br1 H51 4.171(4) 2_556 no
Br1 C8 4.185(4) 1_556 no
Br1 H74 4.253(9) 3_556 no
Br1 H82 4.261(4) 1_556 no
Br1 H73 4.276(7) 3_556 no
Br1 H81 4.298(6) 2_656 no
Br1 C7 4.316(6) 3_556 no
Br1 H75 4.319(6) 2_657 no
Br1 C6 4.394(4) 2_556 no
Br1 C2 4.425(4) 2_556 no
Br2 H93 2.952(4) 2_556 no
Br2 H91 2.978(3) 3_545 no
Br2 H83 3.073(3) 4_545 no
Br2 H51 3.114(4) 3_545 no
Br2 H92 3.168(4) 2_656 no
Br2 H74 3.493(5) 4_444 no
Br2 C6 3.665(4) 2_656 no
Br2 H71 3.684(5) 4_444 no
Br2 Br1 3.767(3) 3_546 no
Br2 C9 3.805(5) 2_656 no
Br2 C9 3.963(4) 3_545 no
Br2 C5 3.967(4) 2_656 no
Br2 C1 4.022(4) 2_656 no
Br2 C9 4.024(5) 2_556 no
Br2 C5 4.069(4) 3_545 no
Br2 H91 4.078(6) 2_656 no
Br2 C8 4.150(4) 4_545 no
Br2 H92 4.207(5) 3_545 no
Br2 H51 4.210(4) 2_656 no
Br2 H72 4.243(6) 4_444 no
Br2 H91 4.387(5) 2_556 no
Br2 C7 4.476(4) 4_444 no
C1 H82 3.033(4) 2_656 no
C1 C1 3.707(4) 2_556 no
C1 C6 3.754(4) 2_556 no
C1 C2 3.817(5) 2_556 no
C1 C4 3.852(5) 2_656 no
C1 C8 3.855(5) 2_656 no
C1 C5 3.876(4) 2_556 no
C1 C3 3.896(5) 2_656 no
C1 C3 3.914(5) 2_556 no
C1 C4 3.978(5) 2_556 no
C1 Br2 4.022(4) 2_656 no
C1 H91 4.077(4) 4_555 no
C1 H93 4.098(5) 2_556 no
C1 H73 4.164(5) 2_556 no
C1 H75 4.268(7) 2_556 no
C1 H81 4.344(5) 2_656 no
C1 H81 4.413(5) 1_556 no
C1 H51 4.414(4) 2_556 no
C1 H75 4.427(7) 3_556 no
C1 H72 4.439(5) 2_657 no
C1 C9 4.448(5) 2_556 no
C1 H76 4.478(6) 2_657 no
C2 H93 3.187(4) 2_556 no
C2 H82 3.311(3) 2_656 no
C2 C6 3.571(5) 2_556 no
C2 C4 3.585(5) 2_656 no
C2 C9 3.773(4) 2_556 no
C2 C1 3.817(5) 2_556 no
C2 C8 3.843(4) 2_656 no
C2 C5 3.851(5) 2_656 no
C2 C3 3.898(4) 2_656 no
C2 C5 3.949(5) 2_556 no
C2 H91 4.067(4) 2_556 no
C2 H81 4.087(4) 2_656 no
C2 H51 4.146(5) 2_656 no
C2 H51 4.292(4) 2_556 no
C2 C6 4.392(5) 2_656 no
C2 C2 4.396(5) 2_556 no
C2 Br1 4.425(4) 2_556 no
C2 C2 4.432(4) 2_656 no
C2 H92 4.457(4) 3_546 no
C2 H81 4.493(5) 1_556 no
C3 H93 3.022(3) 2_556 no
C3 C4 3.809(4) 2_656 no
C3 C5 3.817(5) 2_656 no
C3 C3 3.832(4) 2_656 no
C3 Br1 3.873(5) 2_556 no
C3 C9 3.885(4) 2_556 no
C3 C6 3.889(5) 2_656 no
C3 C1 3.896(5) 2_656 no
C3 C2 3.898(4) 2_656 no
C3 C1 3.914(5) 2_556 no
C3 C6 3.937(5) 2_556 no
C3 H91 4.216(4) 3_545 no
C3 H82 4.235(4) 2_656 no
C3 H51 4.308(5) 2_656 no
C3 H74 4.346(7) 2_656 no
C3 H92 4.369(5) 2_656 no
C3 H72 4.406(4) 2_656 no
C3 H91 4.410(4) 2_556 no
C4 H74 3.384(7) 2_656 no
C4 H72 3.439(4) 2_656 no
C4 Br1 3.584(4) 2_556 no
C4 C2 3.585(5) 2_656 no
C4 H81 3.622(3) 2_555 no
C4 C3 3.809(4) 2_656 no
C4 H93 3.845(3) 2_556 no
C4 C1 3.852(5) 2_656 no
C4 H73 3.920(5) 2_556 no
C4 C7 3.924(4) 2_656 no
C4 C1 3.978(5) 2_556 no
C4 H71 4.192(5) 2_656 no
C4 H91 4.203(4) 3_545 no
C4 H76 4.204(9) 2_656 no
C4 C4 4.270(4) 2_656 no
C4 C6 4.322(5) 2_656 no
C4 H83 4.427(4) 2_555 no
C4 H76 4.451(9) 2_556 no
C4 C6 4.461(4) 2_556 no
C4 C5 4.480(5) 2_656 no
C4 H51 4.486(5) 2_555 no
C5 H73 3.074(5) 2_556 no
C5 H74 3.098(5) 2_656 no
C5 H81 3.434(3) 2_555 no
C5 H75 3.539(8) 2_556 no
C5 H72 3.567(5) 2_656 no
C5 C3 3.817(5) 2_656 no
C5 H71 3.821(6) 2_656 no
C5 H83 3.823(4) 2_555 no
C5 C2 3.851(5) 2_656 no
C5 Br1 3.864(4) 2_556 no
C5 H76 3.870(10) 2_556 no
C5 C1 3.876(4) 2_556 no
C5 C7 3.926(5) 2_656 no
C5 C2 3.949(5) 2_556 no
C5 C7 3.955(5) 2_556 no
C5 Br2 3.967(4) 2_656 no
C5 Br2 4.069(4) 3_555 no
C5 C8 4.139(4) 2_555 no
C5 H92 4.354(4) 4_454 no
C5 H76 4.417(9) 2_656 no
C5 C4 4.480(5) 2_656 no
C6 H73 3.220(4) 2_556 no
C6 H75 3.329(7) 2_556 no
C6 C2 3.571(5) 2_556 no
C6 Br2 3.665(4) 2_656 no
C6 C1 3.754(4) 2_556 no
C6 H82 3.790(4) 2_656 no
C6 C7 3.851(5) 2_556 no
C6 C3 3.889(5) 2_656 no
C6 H74 3.890(5) 2_656 no
C6 C3 3.937(5) 2_556 no
C6 H76 4.142(9) 2_556 no
C6 H75 4.218(6) 3_556 no
C6 H91 4.244(4) 4_555 no
C6 H71 4.244(6) 2_556 no
C6 C6 4.284(4) 2_556 no
C6 H83 4.285(5) 3_555 no
C6 C4 4.322(5) 2_656 no
C6 H71 4.390(6) 2_656 no
C6 H71 4.390(5) 3_556 no
C6 C2 4.392(5) 2_656 no
C6 Br1 4.394(4) 2_556 no
C6 H82 4.438(6) 3_555 no
C6 C4 4.461(4) 2_556 no
C7 H92 3.129(3) 3_546 no
C7 H93 3.280(3) 2_556 no
C7 H93 3.392(4) 3_546 no
C7 H82 3.449(4) 2_656 no
C7 H82 3.620(4) 1_556 no
C7 H91 3.622(4) 2_556 no
C7 H81 3.658(3) 1_556 no
C7 H81 3.700(4) 2_656 no
C7 C9 3.744(4) 2_556 no
C7 C9 3.762(4) 3_546 no
C7 H51 3.808(5) 2_656 no
C7 C6 3.851(5) 2_556 no
C7 H76 3.853(6) 2_657 no
C7 C8 3.867(4) 2_656 no
C7 Br1 3.886(4) 2_657 no
C7 H51 3.899(5) 2_556 no
C7 H72 3.899(5) 2_657 no
C7 C4 3.924(4) 2_656 no
C7 C5 3.926(5) 2_656 no
C7 C5 3.955(5) 2_556 no
C7 C8 4.084(4) 1_556 no
C7 H91 4.205(4) 3_546 no
C7 H83 4.293(4) 1_556 no
C7 Br1 4.316(6) 3_546 no
C7 Br2 4.476(4) 4_545 no
C8 H72 3.058(4) 2_656 no
C8 H81 3.182(3) 2_555 no
C8 H76 3.205(6) 1_554 no
C8 H73 3.241(4) 1_554 no
C8 H92 3.251(4) 3_545 no
C8 H91 3.262(4) 3_545 no
C8 H51 3.325(3) 2_555 no
C8 H74 3.453(8) 2_656 no
C8 H76 3.744(9) 2_656 no
C8 C9 3.768(4) 3_545 no
C8 Br1 3.825(5) 2_556 no
C8 C2 3.843(4) 2_656 no
C8 C1 3.855(5) 2_656 no
C8 C7 3.867(4) 2_656 no
C8 H72 3.911(5) 1_554 no
C8 Br1 3.969(5) 2_656 no
C8 H75 3.981(9) 1_554 no
C8 C8 4.027(3) 2_555 no
C8 H83 4.075(4) 2_555 no
C8 C7 4.084(4) 1_554 no
C8 C5 4.139(4) 2_555 no
C8 Br2 4.150(4) 4_444 no
C8 Br1 4.185(4) 1_554 no
C8 H93 4.340(4) 3_545 no
C8 H71 4.355(6) 2_656 no
C8 H93 4.500(4) 2_556 no
C9 H75 2.907(5) 2_556 no
C9 H75 3.124(5) 3_556 no
C9 H82 3.125(4) 3_555 no
C9 H73 3.212(4) 2_556 no
C9 H71 3.269(4) 3_556 no
C9 H83 3.369(3) 3_555 no
C9 H73 3.410(5) 3_556 no
C9 H74 3.728(6) 3_556 no
C9 H71 3.743(6) 2_556 no
C9 C7 3.744(4) 2_556 no
C9 H76 3.750(7) 3_556 no
C9 C7 3.762(4) 3_556 no
C9 C8 3.768(4) 3_555 no
C9 C2 3.773(4) 2_556 no
C9 Br1 3.798(4) 4_454 no
C9 Br2 3.805(5) 2_656 no
C9 H92 3.822(4) 4_454 no
C9 C3 3.885(4) 2_556 no
C9 H91 3.892(4) 4_555 no
C9 H72 3.946(5) 3_556 no
C9 Br2 3.963(4) 3_555 no
C9 Br2 4.024(5) 2_556 no
C9 H76 4.266(8) 2_556 no
C9 H81 4.332(5) 3_555 no
C9 H82 4.369(4) 2_656 no
C9 H74 4.412(5) 2_656 no
C9 C1 4.448(5) 2_556 no
